data_4325516
loop_
_publ_author_name
'Saki Konaka'
'Yoshiki Ozawa'
'Takahiro Shonaka'
'Shinta Watanabe'
'Atsushi Yagasaki'

_publ_contact_author_address
;Department of Chemistry
Kwansei Gakuin University
Sanda
669-1337
Japan
;
_publ_contact_author_email yagasaki@kwansei.ac.jp
_publ_contact_author_name 'Atsushi Yagasaki'
_publ_section_title
;
 [HxTeV9O28](5-x)- (x= 1 and 2): Vanadotellurates with Decavanadate
 Structure
;
_journal_name_full 'Inorganic Chemistry'
_journal_page_first 6183
_journal_page_last 6188
_journal_paper_doi 10.1021/ic200438p
_journal_volume 50
_journal_year 2011
_chemical_formula_moiety '(C16 H36 N)3, H2 Te V9 O28'
_chemical_formula_sum 'C48 H110 N3 O28 Te V9'
_chemical_formula_weight 1763.45
_chemical_name_systematic
; 
 ? 
;
_space_group_IT_number 14
_symmetry_cell_setting monoclinic
_symmetry_Int_Tables_number 14
_symmetry_space_group_name_Hall '-P 2ybc'
_symmetry_space_group_name_H-M 'P 1 21/c 1'
_atom_sites_solution_hydrogens geom
_atom_sites_solution_primary direct
_atom_sites_solution_secondary difmap
_audit_creation_method SHELXL-97
_cell_angle_alpha 90.00
_cell_angle_beta 97.222(2)
_cell_angle_gamma 90.00
_cell_formula_units_Z 4
_cell_length_a 13.0013(5)
_cell_length_b 19.1571(10)
_cell_length_c 28.4531(13)
_cell_measurement_temperature 150(2)
_cell_volume 7030.5(6)
_computing_cell_refinement 'RAPID AUTO'
_computing_data_collection 'RAPID AUTO'
_computing_data_reduction 'RAPID AUTO'
_computing_structure_refinement 'SHELXL-97 (Sheldrick, 1997)'
_computing_structure_solution 'SHELXS-97 (Sheldrick, 1997)'
_diffrn_ambient_temperature 150(2)
_diffrn_detector_area_resol_mean 10
_diffrn_measured_fraction_theta_full .995
_diffrn_measured_fraction_theta_max .995
_diffrn_measurement_device_type 'Rigaku R-AXIS RAPID'
_diffrn_measurement_method '\w oscillation'
_diffrn_radiation_monochromator graphite
_diffrn_radiation_source 'normal-focus sealed tube'
_diffrn_radiation_type MoK\a
_diffrn_radiation_wavelength 0.71073
_diffrn_reflns_av_R_equivalents 0.0358
_diffrn_reflns_av_sigmaI/netI 0.0298
_diffrn_reflns_limit_h_max 18
_diffrn_reflns_limit_h_min -18
_diffrn_reflns_limit_k_max 26
_diffrn_reflns_limit_k_min -24
_diffrn_reflns_limit_l_max 40
_diffrn_reflns_limit_l_min -40
_diffrn_reflns_number 83559
_diffrn_reflns_theta_full 30.03
_diffrn_reflns_theta_max 30.03
_diffrn_reflns_theta_min 3.03
_diffrn_source_type 'RIGAKU R-AXIS RAPID'
_exptl_absorpt_coefficient_mu 1.624
_exptl_absorpt_correction_T_max 0.6965
_exptl_absorpt_correction_T_min 0.5627
_exptl_absorpt_correction_type empirical
_exptl_absorpt_process_details 'ABSCOR (Higashi, Rigaku Co. Ltd., 1995)'
_exptl_crystal_colour colorless
_exptl_crystal_density_diffrn 1.666
_exptl_crystal_description prism
_exptl_crystal_F_000 3608
_exptl_crystal_size_max 0.40
_exptl_crystal_size_mid 0.24
_exptl_crystal_size_min 0.24
_refine_diff_density_max 1.701
_refine_diff_density_min -1.451
_refine_diff_density_rms .099
_refine_ls_extinction_method none
_refine_ls_goodness_of_fit_ref 1.114
_refine_ls_hydrogen_treatment constr
_refine_ls_matrix_type full
_refine_ls_number_parameters 814
_refine_ls_number_reflns 20460
_refine_ls_number_restraints 0
_refine_ls_restrained_S_all 1.114
_refine_ls_R_factor_all 0.0539
_refine_ls_R_factor_gt 0.0443
_refine_ls_shift/su_max 0.001
_refine_ls_shift/su_mean 0.000
_refine_ls_structure_factor_coef Fsqd
_refine_ls_weighting_details 'calc w=1/[\s^2^(Fo^2^)+(0.0185P)^2^+16.7457P] where P=(Fo^2^+2Fc^2^)/3'
_refine_ls_weighting_scheme calc
_refine_ls_wR_factor_gt 0.0919
_refine_ls_wR_factor_ref 0.0960
_reflns_number_gt 17424
_reflns_number_total 20460
_reflns_threshold_expression >2sigma(I)
_cod_data_source_file ic200438p_si_002_1.cif
_cod_data_source_block ya0912-2
_cod_original_sg_symbol_H-M 'P 21/c'
_cod_database_code 4325516

loop_
_symmetry_equiv_pos_as_xyz
'x, y, z'
'-x, y+1/2, -z+1/2'
'-x, -y, -z'
'x, -y-1/2, z-1/2'

loop_
_atom_site_label
_atom_site_type_symbol
_atom_site_fract_x
_atom_site_fract_y
_atom_site_fract_z
_atom_site_U_iso_or_equiv
_atom_site_adp_type
_atom_site_occupancy
_atom_site_symmetry_multiplicity
_atom_site_calc_flag
_atom_site_refinement_flags
Te1 Te 0.701503(16) 0.160868(11) -0.018131(7) 0.01553(5) Uani 0.61 1 d P
V1A V 0.701503(16) 0.160868(11) -0.018131(7) 0.01553(5) Uani 0.39 1 d P
Te2 Te 0.71995(2) 0.321707(13) -0.041412(9) 0.01776(6) Uani 0.39 1 d P
V1B V 0.71995(2) 0.321707(13) -0.041412(9) 0.01776(6) Uani 0.61 1 d P
V2B V 0.81826(4) 0.18601(2) 0.081748(15) 0.01967(9) Uani 1 1 d .
V2A V 0.58369(4) 0.13671(3) -0.119242(17) 0.02482(10) Uani 1 1 d .
V2C V 0.83801(3) 0.34493(2) 0.058978(15) 0.01888(9) Uani 1 1 d .
V2D V 0.60599(5) 0.29452(3) -0.143227(18) 0.03430(13) Uani 1 1 d .
V3C V 0.92477(3) 0.23262(2) -0.005780(16) 0.02004(9) Uani 1 1 d .
V3D V 0.81486(4) 0.20924(3) -0.105974(16) 0.02275(10) Uani 1 1 d .
V3B V 0.60896(4) 0.27723(3) 0.045211(17) 0.03059(12) Uani 1 1 d .
V3A V 0.49898(3) 0.24924(3) -0.055031(16) 0.02234(10) Uani 1 1 d .
OA1 O 0.75655(13) 0.25104(9) 0.01261(6) 0.0161(3) Uani 1 1 d .
OA2 O 0.66611(14) 0.22949(9) -0.07200(6) 0.0185(3) Uani 1 1 d .
OB4 O 0.83398(14) 0.15987(9) -0.04200(6) 0.0190(3) Uani 1 1 d .
OB3 O 0.84980(14) 0.28598(9) -0.06025(6) 0.0197(4) Uani 1 1 d .
OB1 O 0.57230(13) 0.19548(9) 0.00050(6) 0.0182(3) Uani 1 1 d .
OB2 O 0.58881(14) 0.32172(9) -0.01823(6) 0.0199(4) Uani 1 1 d .
OC6 O 0.92717(14) 0.17962(10) 0.04792(7) 0.0219(4) Uani 1 1 d .
OC5 O 0.94341(14) 0.31328(10) 0.02772(7) 0.0214(4) Uani 1 1 d .
OC8 O 0.73332(15) 0.13303(11) -0.12949(7) 0.0257(4) Uani 1 1 d .
OC7 O 0.75018(16) 0.26868(11) -0.14951(7) 0.0280(4) Uani 1 1 d .
OC3 O 0.67226(14) 0.21320(10) 0.09002(6) 0.0212(4) Uani 1 1 d .
OC4 O 0.69014(15) 0.34873(10) 0.06964(7) 0.0219(4) Uani 1 1 d .
OC1 O 0.47866(14) 0.16845(10) -0.08847(7) 0.0233(4) Uani 1 1 d .
OC2 O 0.49677(16) 0.30206(11) -0.10810(7) 0.0275(4) Uani 1 1 d .
OD2 O 0.85430(14) 0.27460(10) 0.10181(6) 0.0210(4) Uani 1 1 d .
OD1 O 0.56903(16) 0.20737(11) -0.16237(7) 0.0287(4) Uani 1 1 d .
OE2 O 0.74308(14) 0.11729(9) 0.03669(7) 0.0214(4) Uani 1 1 d .
OE1 O 0.64409(14) 0.09340(10) -0.05702(7) 0.0214(4) Uani 1 1 d .
OE3 O 0.77892(15) 0.38702(10) -0.00383(7) 0.0222(4) Uani 1 1 d .
OE4 O 0.68018(16) 0.36298(11) -0.09589(7) 0.0268(4) Uani 1 1 d .
OF3 O 1.03425(15) 0.21827(11) -0.02387(8) 0.0290(4) Uani 1 1 d .
OF4 O 0.92342(16) 0.19390(11) -0.12460(7) 0.0287(4) Uani 1 1 d .
OF2 O 0.49911(16) 0.29155(13) 0.06290(8) 0.0342(5) Uani 1 1 d .
OF1 O 0.38930(15) 0.26260(11) -0.03736(8) 0.0307(5) Uani 1 1 d .
OG2 O 0.84894(16) 0.13731(10) 0.12664(7) 0.0268(4) Uani 1 1 d .
OG1 O 0.53725(17) 0.06997(12) -0.14756(8) 0.0366(5) Uani 1 1 d .
OG3 O 0.88432(16) 0.41222(10) 0.08688(7) 0.0274(4) Uani 1 1 d .
OG4 O 0.5744(2) 0.34265(15) -0.18803(8) 0.0496(7) Uani 1 1 d .
N1 n 1.24052(17) 0.40369(12) 0.03038(8) 0.0207(4) Uani 1 1 d .
C1 C 1.1366(2) 0.42815(14) 0.00517(9) 0.0219(5) Uani 1 1 d .
H1A H 1.0824 0.4172 0.0255 0.026 Uiso 1 1 calc R
H1B H 1.1390 0.4795 0.0018 0.026 Uiso 1 1 calc R
C2 C 1.1043(2) 0.39678(15) -0.04350(10) 0.0245(5) Uani 1 1 d .
H2A H 1.0980 0.3455 -0.0408 0.029 Uiso 1 1 calc R
H2B H 1.1578 0.4068 -0.0644 0.029 Uiso 1 1 calc R
C3 C 1.0006(2) 0.42760(15) -0.06487(10) 0.0254(5) Uani 1 1 d .
H3A H 0.9462 0.4140 -0.0452 0.030 Uiso 1 1 calc R
H3B H 1.0055 0.4792 -0.0646 0.030 Uiso 1 1 calc R
C4 C 0.9703(3) 0.40242(19) -0.11547(11) 0.0358(7) Uani 1 1 d .
H4A H 1.0213 0.4190 -0.1355 0.054 Uiso 1 1 calc R
H4B H 0.9017 0.4208 -0.1275 0.054 Uiso 1 1 calc R
H4C H 0.9684 0.3513 -0.1160 0.054 Uiso 1 1 calc R
C5 C 1.2343(2) 0.32847(14) 0.04666(10) 0.0234(5) Uani 1 1 d .
H5A H 1.3056 0.3113 0.0563 0.028 Uiso 1 1 calc R
H5B H 1.2041 0.3000 0.0193 0.028 Uiso 1 1 calc R
C6 C 1.1711(2) 0.31606(15) 0.08748(10) 0.0239(5) Uani 1 1 d .
H6A H 1.1998 0.3443 0.1152 0.029 Uiso 1 1 calc R
H6B H 1.0984 0.3307 0.0780 0.029 Uiso 1 1 calc R
C7 C 1.1741(2) 0.23910(16) 0.10080(11) 0.0303(6) Uani 1 1 d .
H7A H 1.1396 0.2116 0.0739 0.036 Uiso 1 1 calc R
H7B H 1.2472 0.2236 0.1069 0.036 Uiso 1 1 calc R
C8 C 1.1208(3) 0.2249(2) 0.14446(13) 0.0428(8) Uani 1 1 d .
H8A H 1.1587 0.2486 0.1719 0.064 Uiso 1 1 calc R
H8B H 1.1199 0.1746 0.1504 0.064 Uiso 1 1 calc R
H8C H 1.0495 0.2425 0.1392 0.064 Uiso 1 1 calc R
C9 C 1.2685(2) 0.45256(15) 0.07176(10) 0.0237(5) Uani 1 1 d .
H9A H 1.2085 0.4556 0.0900 0.028 Uiso 1 1 calc R
H9B H 1.2798 0.4997 0.0592 0.028 Uiso 1 1 calc R
C10 C 1.3636(2) 0.43227(15) 0.10551(10) 0.0260(6) Uani 1 1 d .
H10A H 1.4221 0.4226 0.0873 0.031 Uiso 1 1 calc R
H10B H 1.3490 0.3892 0.1228 0.031 Uiso 1 1 calc R
C11 C 1.3932(2) 0.49078(16) 0.14075(10) 0.0275(6) Uani 1 1 d .
H11A H 1.4204 0.5307 0.1240 0.033 Uiso 1 1 calc R
H11B H 1.3305 0.5067 0.1541 0.033 Uiso 1 1 calc R
C12 C 1.4739(3) 0.4680(2) 0.18064(13) 0.0417(8) Uani 1 1 d .
H12A H 1.4445 0.4322 0.1996 0.063 Uiso 1 1 calc R
H12B H 1.4956 0.5083 0.2008 0.063 Uiso 1 1 calc R
H12C H 1.5341 0.4489 0.1675 0.063 Uiso 1 1 calc R
C13 C 1.3236(2) 0.40530(15) -0.00280(10) 0.0243(5) Uani 1 1 d .
H13A H 1.3896 0.3888 0.0149 0.029 Uiso 1 1 calc R
H13B H 1.3040 0.3719 -0.0289 0.029 Uiso 1 1 calc R
C14 C 1.3422(2) 0.47607(16) -0.02409(11) 0.0290(6) Uani 1 1 d .
H14A H 1.3807 0.5063 0.0003 0.035 Uiso 1 1 calc R
H14B H 1.2749 0.4987 -0.0349 0.035 Uiso 1 1 calc R
C15 C 1.4045(2) 0.46780(18) -0.06623(12) 0.0339(7) Uani 1 1 d .
H15A H 1.4331 0.5138 -0.0736 0.041 Uiso 1 1 calc R
H15B H 1.4638 0.4361 -0.0569 0.041 Uiso 1 1 calc R
C16 C 1.3418(3) 0.4394(2) -0.11036(12) 0.0418(8) Uani 1 1 d .
H16A H 1.3141 0.3934 -0.1036 0.063 Uiso 1 1 calc R
H16B H 1.3862 0.4350 -0.1356 0.063 Uiso 1 1 calc R
H16C H 1.2843 0.4712 -0.1206 0.063 Uiso 1 1 calc R
C17 C 0.8540(2) 0.27581(15) 0.25747(9) 0.0258(6) Uani 1 1 d .
H17A H 0.9114 0.2921 0.2811 0.031 Uiso 1 1 calc R
H17B H 0.7996 0.2566 0.2752 0.031 Uiso 1 1 calc R
C18 C 0.8943(3) 0.21727(17) 0.22934(10) 0.0322(6) Uani 1 1 d .
H18A H 0.9503 0.2348 0.2119 0.039 Uiso 1 1 calc R
H18B H 0.8377 0.1991 0.2060 0.039 Uiso 1 1 calc R
C19 C 0.9356(3) 0.15914(17) 0.26292(11) 0.0335(7) Uani 1 1 d .
H19A H 0.9873 0.1790 0.2879 0.040 Uiso 1 1 calc R
H19B H 0.8778 0.1400 0.2785 0.040 Uiso 1 1 calc R
C20 C 0.9855(3) 0.10046(19) 0.23841(13) 0.0447(8) Uani 1 1 d .
H20A H 0.9353 0.0811 0.2132 0.067 Uiso 1 1 calc R
H20B H 1.0080 0.0638 0.2615 0.067 Uiso 1 1 calc R
H20C H 1.0457 0.1184 0.2247 0.067 Uiso 1 1 calc R
C21 C 0.7847(2) 0.39179(16) 0.26621(10) 0.0270(6) Uani 1 1 d .
H21A H 0.7332 0.3709 0.2849 0.032 Uiso 1 1 calc R
H21B H 0.8487 0.4002 0.2882 0.032 Uiso 1 1 calc R
C22 C 0.7433(3) 0.46161(17) 0.24754(11) 0.0335(7) Uani 1 1 d .
H22A H 0.7981 0.4868 0.2332 0.040 Uiso 1 1 calc R
H22B H 0.6841 0.4541 0.2226 0.040 Uiso 1 1 calc R
C23 C 0.7091(5) 0.5044(2) 0.28623(17) 0.0736(16) Uani 1 1 d .
H23A H 0.6529 0.4788 0.2992 0.088 Uiso 1 1 calc R
H23B H 0.7679 0.5079 0.3119 0.088 Uiso 1 1 calc R
C24 C 0.6716(4) 0.5761(2) 0.27432(17) 0.0580(11) Uani 1 1 d .
H24A H 0.7300 0.6054 0.2678 0.087 Uiso 1 1 calc R
H24B H 0.6405 0.5957 0.3011 0.087 Uiso 1 1 calc R
H24C H 0.6196 0.5746 0.2463 0.087 Uiso 1 1 calc R
C25 C 0.7125(2) 0.31853(16) 0.19651(10) 0.0263(6) Uani 1 1 d .
H25A H 0.7307 0.2801 0.1758 0.032 Uiso 1 1 calc R
H25B H 0.6909 0.3589 0.1759 0.032 Uiso 1 1 calc R
C26 C 0.6206(2) 0.29556(18) 0.22095(11) 0.0316(6) Uani 1 1 d .
H26A H 0.5970 0.3349 0.2394 0.038 Uiso 1 1 calc R
H26B H 0.6418 0.2569 0.2431 0.038 Uiso 1 1 calc R
C27 C 0.5324(2) 0.27154(19) 0.18426(12) 0.0350(7) Uani 1 1 d .
H27A H 0.5536 0.2288 0.1685 0.042 Uiso 1 1 calc R
H27B H 0.5173 0.3082 0.1598 0.042 Uiso 1 1 calc R
C28 C 0.4345(3) 0.2565(2) 0.20715(15) 0.0462(9) Uani 1 1 d .
H28A H 0.4490 0.2197 0.2310 0.069 Uiso 1 1 calc R
H28B H 0.3791 0.2411 0.1828 0.069 Uiso 1 1 calc R
H28C H 0.4127 0.2989 0.2223 0.069 Uiso 1 1 calc R
C29 C 0.8854(2) 0.36780(16) 0.19840(9) 0.0244(5) Uani 1 1 d .
H29A H 0.8952 0.3327 0.1738 0.029 Uiso 1 1 calc R
H29B H 0.8545 0.4098 0.1820 0.029 Uiso 1 1 calc R
C30 C 0.9908(2) 0.38722(18) 0.22378(10) 0.0305(6) Uani 1 1 d .
H30A H 1.0248 0.3453 0.2389 0.037 Uiso 1 1 calc R
H30B H 0.9827 0.4219 0.2489 0.037 Uiso 1 1 calc R
C31 C 1.0576(3) 0.4177(2) 0.18885(12) 0.0398(8) Uani 1 1 d .
H31A H 1.0604 0.3843 0.1625 0.048 Uiso 1 1 calc R
H31B H 1.0254 0.4613 0.1754 0.048 Uiso 1 1 calc R
C32 C 1.1668(3) 0.4331(3) 0.21163(15) 0.0667(14) Uani 1 1 d .
H32A H 1.1646 0.4676 0.2369 0.100 Uiso 1 1 calc R
H32B H 1.2075 0.4517 0.1877 0.100 Uiso 1 1 calc R
H32C H 1.1991 0.3900 0.2250 0.100 Uiso 1 1 calc R
N2 n 0.80904(18) 0.33885(13) 0.22953(8) 0.0232(5) Uani 1 1 d .
C33 C 0.7438(3) -0.11300(18) 0.04629(13) 0.0382(7) Uani 1 1 d .
H33A H 0.7026 -0.1530 0.0557 0.046 Uiso 1 1 calc R
H33B H 0.8038 -0.1323 0.0324 0.046 Uiso 1 1 calc R
C34 C 0.6769(3) -0.07221(19) 0.00789(12) 0.0429(8) Uani 1 1 d .
H34A H 0.6106 -0.0592 0.0192 0.051 Uiso 1 1 calc R
H34B H 0.7131 -0.0288 0.0006 0.051 Uiso 1 1 calc R
C35 C 0.6560(4) -0.1163(2) -0.03602(14) 0.0569(11) Uani 1 1 d .
H35A H 0.7218 -0.1225 -0.0496 0.068 Uiso 1 1 calc R
H35B H 0.6328 -0.1630 -0.0268 0.068 Uiso 1 1 calc R
C36 C 0.5766(5) -0.0874(3) -0.07370(16) 0.0749(16) Uani 1 1 d .
H36A H 0.6011 -0.0429 -0.0850 0.112 Uiso 1 1 calc R
H36B H 0.5112 -0.0801 -0.0606 0.112 Uiso 1 1 calc R
H36C H 0.5654 -0.1205 -0.1001 0.112 Uiso 1 1 calc R
C37 C 0.7627(3) -0.17801(18) 0.14495(13) 0.0371(7) Uani 1 1 d .
H37A H 0.7170 -0.1532 0.1647 0.045 Uiso 1 1 calc R
H37B H 0.7182 -0.1994 0.1180 0.045 Uiso 1 1 calc R
C38 C 0.8187(4) -0.2336(3) 0.1733(2) 0.086(2) Uani 1 1 d .
H38A H 0.8608 -0.2595 0.1525 0.103 Uiso 1 1 calc R
H38B H 0.8675 -0.2111 0.1983 0.103 Uiso 1 1 calc R
C39 C 0.8331(3) -0.12694(18) 0.12650(13) 0.0380(7) Uani 1 1 d .
H39A H 0.8861 -0.1533 0.1117 0.046 Uiso 1 1 calc R
H39B H 0.8697 -0.1012 0.1538 0.046 Uiso 1 1 calc R
C40 C 0.7574(4) -0.2845(2) 0.19635(17) 0.0624(12) Uani 1 1 d .
H40A H 0.7065 -0.3064 0.1725 0.094 Uiso 1 1 calc R
H40B H 0.7213 -0.2608 0.2200 0.094 Uiso 1 1 calc R
H40C H 0.8035 -0.3204 0.2119 0.094 Uiso 1 1 calc R
C41 C 0.6960(2) -0.03367(16) 0.10853(11) 0.0271(6) Uani 1 1 d .
H41A H 0.6353 -0.0652 0.1070 0.032 Uiso 1 1 calc R
H41B H 0.6765 0.0059 0.0868 0.032 Uiso 1 1 calc R
C42 C 0.7177(3) -0.00525(17) 0.15870(11) 0.0326(6) Uani 1 1 d .
H42A H 0.7128 -0.0436 0.1816 0.039 Uiso 1 1 calc R
H42B H 0.7890 0.0137 0.1640 0.039 Uiso 1 1 calc R
C43 C 0.6411(2) 0.05173(16) 0.16705(11) 0.0308(6) Uani 1 1 d .
H43A H 0.5698 0.0340 0.1583 0.037 Uiso 1 1 calc R
H43B H 0.6511 0.0918 0.1462 0.037 Uiso 1 1 calc R
C44 C 0.6530(3) 0.0765(2) 0.21814(14) 0.0505(10) Uani 1 1 d .
H44A H 0.6390 0.0377 0.2388 0.076 Uiso 1 1 calc R
H44B H 0.6039 0.1144 0.2214 0.076 Uiso 1 1 calc R
H44C H 0.7239 0.0934 0.2272 0.076 Uiso 1 1 calc R
C45 C 0.8674(3) -0.02125(17) 0.08225(16) 0.0422(8) Uani 1 1 d .
H45A H 0.8361 0.0139 0.0592 0.051 Uiso 1 1 calc R
H45B H 0.8883 0.0035 0.1125 0.051 Uiso 1 1 calc R
C46 C 0.9637(3) -0.0483(2) 0.0647(2) 0.0694(16) Uani 1 1 d .
H46A H 0.9449 -0.0700 0.0332 0.083 Uiso 1 1 calc R
H46B H 0.9946 -0.0850 0.0866 0.083 Uiso 1 1 calc R
C47 C 1.0432(4) 0.0079(3) 0.0608(3) 0.0826(19) Uani 1 1 d .
H47A H 1.0962 -0.0093 0.0415 0.099 Uiso 1 1 calc R
H47B H 1.0091 0.0492 0.0446 0.099 Uiso 1 1 calc R
C48 C 1.0909(5) 0.0272(4) 0.1055(3) 0.115(3) Uani 1 1 d .
H48A H 1.0516 0.0651 0.1180 0.173 Uiso 1 1 calc R
H48B H 1.1618 0.0429 0.1032 0.173 Uiso 1 1 calc R
H48C H 1.0929 -0.0131 0.1269 0.173 Uiso 1 1 calc R
N3 n 0.78430(18) -0.07311(13) 0.09033(9) 0.0266(5) Uani 1 1 d .

loop_
_atom_site_aniso_label
_atom_site_aniso_U_11
_atom_site_aniso_U_22
_atom_site_aniso_U_33
_atom_site_aniso_U_23
_atom_site_aniso_U_13
_atom_site_aniso_U_12
Te1 0.01725(9) 0.01419(10) 0.01525(9) 0.00022(7) 0.00249(7) 0.00136(7)
V1A 0.01725(9) 0.01419(10) 0.01525(9) 0.00022(7) 0.00249(7) 0.00136(7)
Te2 0.02251(13) 0.01421(12) 0.01574(12) -0.00098(9) -0.00081(9) 0.00214(9)
V1B 0.02251(13) 0.01421(12) 0.01574(12) -0.00098(9) -0.00081(9) 0.00214(9)
V2B 0.0256(2) 0.0162(2) 0.01606(19) 0.00247(16) -0.00161(16) -0.00026(16)
V2A 0.0213(2) 0.0264(2) 0.0262(2) -0.01206(19) 0.00092(18) -0.00122(17)
V2C 0.0229(2) 0.0153(2) 0.01749(19) -0.00135(16) -0.00117(16) -0.00227(15)
V2D 0.0425(3) 0.0385(3) 0.0190(2) 0.0093(2) -0.0076(2) -0.0068(2)
V3C 0.0169(2) 0.0235(2) 0.0198(2) -0.00150(17) 0.00223(16) 0.00168(16)
V3D 0.0246(2) 0.0281(2) 0.0162(2) -0.00263(17) 0.00467(17) 0.00491(18)
V3B 0.0192(2) 0.0538(3) 0.0185(2) -0.0125(2) 0.00137(17) 0.0084(2)
V3A 0.0184(2) 0.0259(2) 0.0216(2) -0.00635(18) -0.00211(16) 0.00544(17)
OA1 0.0194(8) 0.0142(8) 0.0147(8) -0.0001(6) 0.0024(6) -0.0002(6)
OA2 0.0215(9) 0.0182(9) 0.0153(8) 0.0000(7) 0.0009(7) -0.0007(7)
OB4 0.0215(9) 0.0169(8) 0.0192(8) -0.0029(7) 0.0051(7) -0.0008(7)
OB3 0.0217(9) 0.0185(9) 0.0196(9) 0.0003(7) 0.0052(7) -0.0034(7)
OB1 0.0176(8) 0.0182(9) 0.0195(8) -0.0017(7) 0.0046(7) -0.0011(6)
OB2 0.0229(9) 0.0157(8) 0.0204(9) -0.0002(7) -0.0005(7) 0.0029(7)
OC6 0.0218(9) 0.0205(9) 0.0225(9) 0.0002(7) -0.0004(7) 0.0043(7)
OC5 0.0198(9) 0.0219(9) 0.0219(9) -0.0017(7) 0.0007(7) -0.0044(7)
OC8 0.0284(10) 0.0291(11) 0.0202(9) -0.0074(8) 0.0056(8) -0.0046(8)
OC7 0.0352(11) 0.0338(11) 0.0161(9) -0.0006(8) 0.0068(8) -0.0045(9)
OC3 0.0249(9) 0.0221(9) 0.0172(8) 0.0022(7) 0.0055(7) 0.0012(7)
OC4 0.0254(9) 0.0187(9) 0.0214(9) -0.0044(7) 0.0022(7) 0.0023(7)
OC1 0.0204(9) 0.0245(10) 0.0239(9) -0.0054(8) -0.0015(7) -0.0006(7)
OC2 0.0317(10) 0.0251(10) 0.0231(10) -0.0005(8) -0.0070(8) 0.0051(8)
OD2 0.0237(9) 0.0216(9) 0.0170(8) -0.0010(7) -0.0008(7) 0.0008(7)
OD1 0.0318(11) 0.0343(12) 0.0185(9) -0.0034(8) -0.0021(8) -0.0023(9)
OE2 0.0249(9) 0.0157(9) 0.0237(9) 0.0003(7) 0.0033(7) -0.0010(7)
OE1 0.0225(9) 0.0199(9) 0.0218(9) -0.0040(7) 0.0032(7) -0.0031(7)
OE3 0.0269(9) 0.0167(9) 0.0222(9) 0.0034(7) 0.0007(7) -0.0031(7)
OE4 0.0386(11) 0.0240(10) 0.0170(9) 0.0039(7) 0.0003(8) -0.0047(8)
OF3 0.0190(9) 0.0345(12) 0.0340(11) -0.0035(9) 0.0058(8) 0.0023(8)
OF4 0.0299(10) 0.0333(11) 0.0246(10) -0.0022(8) 0.0105(8) 0.0023(8)
OF2 0.0240(10) 0.0516(14) 0.0277(11) -0.0117(10) 0.0053(8) 0.0076(9)
OF1 0.0198(9) 0.0337(12) 0.0379(12) -0.0114(9) 0.0003(8) 0.0058(8)
OG2 0.0367(11) 0.0215(10) 0.0210(9) 0.0040(8) -0.0014(8) 0.0029(8)
OG1 0.0306(11) 0.0373(13) 0.0411(13) -0.0201(10) 0.0011(9) -0.0044(9)
OG3 0.0367(11) 0.0195(10) 0.0245(10) -0.0043(8) -0.0014(8) -0.0057(8)
OG4 0.0648(17) 0.0520(16) 0.0270(12) 0.0160(11) -0.0136(11) -0.0096(13)
N1 0.0183(10) 0.0206(11) 0.0236(11) -0.0026(9) 0.0042(8) 0.0012(8)
C1 0.0193(12) 0.0230(13) 0.0234(12) -0.0013(10) 0.0031(10) 0.0017(9)
C2 0.0240(13) 0.0255(14) 0.0243(13) -0.0017(11) 0.0039(10) -0.0015(10)
C3 0.0253(13) 0.0251(14) 0.0251(13) 0.0027(11) 0.0009(10) -0.0045(10)
C4 0.0407(17) 0.0405(18) 0.0246(14) 0.0056(13) -0.0022(13) -0.0106(14)
C5 0.0248(13) 0.0191(13) 0.0262(13) 0.0003(10) 0.0030(10) 0.0007(10)
C6 0.0190(12) 0.0259(14) 0.0271(13) -0.0006(11) 0.0033(10) -0.0020(10)
C7 0.0307(15) 0.0298(15) 0.0296(15) 0.0046(12) 0.0006(12) -0.0029(12)
C8 0.0404(18) 0.047(2) 0.0410(19) 0.0160(16) 0.0045(15) -0.0041(15)
C9 0.0234(13) 0.0225(13) 0.0254(13) -0.0038(10) 0.0033(10) 0.0008(10)
C10 0.0201(12) 0.0259(14) 0.0312(14) -0.0029(11) 0.0002(11) 0.0005(10)
C11 0.0246(13) 0.0295(15) 0.0280(14) -0.0028(11) 0.0019(11) -0.0017(11)
C12 0.0404(18) 0.043(2) 0.0376(18) -0.0025(15) -0.0091(14) -0.0033(15)
C13 0.0213(12) 0.0246(14) 0.0284(14) -0.0019(11) 0.0084(10) 0.0025(10)
C14 0.0272(14) 0.0258(14) 0.0356(16) -0.0013(12) 0.0105(12) -0.0020(11)
C15 0.0312(15) 0.0349(17) 0.0378(17) 0.0015(13) 0.0127(13) -0.0034(12)
C16 0.0361(17) 0.058(2) 0.0332(17) 0.0005(16) 0.0104(14) 0.0008(16)
C17 0.0316(14) 0.0290(15) 0.0168(12) 0.0031(10) 0.0023(10) 0.0012(11)
C18 0.0443(18) 0.0321(16) 0.0205(13) 0.0018(11) 0.0056(12) 0.0030(13)
C19 0.0394(17) 0.0329(16) 0.0266(15) 0.0051(12) -0.0012(12) -0.0017(13)
C20 0.056(2) 0.0358(19) 0.042(2) 0.0053(15) 0.0046(17) 0.0094(16)
C21 0.0316(15) 0.0323(15) 0.0180(12) -0.0017(11) 0.0066(11) 0.0004(11)
C22 0.0379(17) 0.0339(17) 0.0277(15) 0.0001(13) 0.0007(12) 0.0016(13)
C23 0.133(5) 0.044(2) 0.053(3) 0.012(2) 0.048(3) 0.032(3)
C24 0.068(3) 0.034(2) 0.071(3) -0.008(2) 0.005(2) 0.0072(19)
C25 0.0273(14) 0.0330(15) 0.0186(12) 0.0016(11) 0.0023(10) -0.0014(11)
C26 0.0307(15) 0.0382(17) 0.0268(14) 0.0033(12) 0.0065(12) -0.0049(12)
C27 0.0301(15) 0.0391(18) 0.0350(17) 0.0034(14) 0.0008(13) -0.0058(13)
C28 0.0330(18) 0.050(2) 0.056(2) 0.0063(18) 0.0067(16) -0.0105(15)
C29 0.0278(13) 0.0301(14) 0.0163(12) 0.0024(10) 0.0070(10) -0.0035(11)
C30 0.0309(15) 0.0376(17) 0.0232(14) 0.0009(12) 0.0037(11) -0.0066(12)
C31 0.0386(18) 0.053(2) 0.0291(16) -0.0024(15) 0.0086(13) -0.0170(15)
C32 0.045(2) 0.109(4) 0.047(2) -0.006(2) 0.0084(18) -0.038(2)
N2 0.0265(11) 0.0277(12) 0.0161(10) 0.0021(9) 0.0050(8) -0.0005(9)
C33 0.0427(18) 0.0295(17) 0.0421(19) -0.0048(14) 0.0037(15) 0.0051(13)
C34 0.064(2) 0.0306(17) 0.0332(17) 0.0018(14) 0.0016(16) 0.0139(16)
C35 0.078(3) 0.053(3) 0.037(2) -0.0091(18) -0.0022(19) 0.014(2)
C36 0.122(5) 0.055(3) 0.040(2) 0.003(2) -0.019(3) 0.011(3)
C37 0.0350(16) 0.0320(17) 0.0422(18) 0.0079(14) -0.0036(14) 0.0008(13)
C38 0.052(3) 0.072(3) 0.131(5) 0.069(4) -0.001(3) -0.003(2)
C39 0.0314(16) 0.0305(17) 0.050(2) 0.0084(15) -0.0023(14) 0.0021(12)
C40 0.068(3) 0.051(3) 0.066(3) 0.026(2) 0.001(2) -0.004(2)
C41 0.0228(13) 0.0268(14) 0.0312(15) -0.0021(11) 0.0013(11) 0.0028(10)
C42 0.0368(16) 0.0318(16) 0.0282(15) 0.0008(12) 0.0001(12) 0.0031(12)
C43 0.0311(15) 0.0273(15) 0.0344(16) -0.0032(12) 0.0051(12) -0.0012(11)
C44 0.053(2) 0.057(3) 0.042(2) -0.0125(18) 0.0090(17) 0.0068(19)
C45 0.0316(16) 0.0227(15) 0.074(3) 0.0047(16) 0.0128(16) 0.0010(12)
C46 0.042(2) 0.046(2) 0.128(5) 0.038(3) 0.041(3) 0.0107(18)
C47 0.052(3) 0.053(3) 0.150(6) 0.033(3) 0.039(3) 0.004(2)
C48 0.088(5) 0.126(7) 0.121(6) -0.013(5) -0.027(4) -0.008(4)
N3 0.0243(11) 0.0215(12) 0.0339(13) 0.0009(10) 0.0026(10) 0.0029(9)

loop_
_atom_type_symbol
_atom_type_description
_atom_type_scat_dispersion_real
_atom_type_scat_dispersion_imag
_atom_type_scat_source
C C .0033 .0016 'International Tables Vol C Tables 4.2.6.8 and 6.1.1.4'
H H .0000 .0000 'International Tables Vol C Tables 4.2.6.8 and 6.1.1.4'
N N .0061 .0033 'International Tables Vol C Tables 4.2.6.8 and 6.1.1.4'
O O .0106 .0060 'International Tables Vol C Tables 4.2.6.8 and 6.1.1.4'
Te Te -.5308 1.6751 'International Tables Vol C Tables 4.2.6.8 and 6.1.1.4'
V V .3005 .5294 'International Tables Vol C Tables 4.2.6.8 and 6.1.1.4'

loop_
_geom_angle_atom_site_label_1
_geom_angle_atom_site_label_2
_geom_angle_atom_site_label_3
_geom_angle
OE2 Te1 OE1 104.89(8)
OE2 Te1 OB4 96.71(8)
OE1 Te1 OB4 95.51(8)
OE2 Te1 OB1 95.63(8)
OE1 Te1 OB1 96.14(8)
OB4 Te1 OB1 160.26(8)
OE2 Te1 OA1 88.27(8)
OE1 Te1 OA1 166.84(8)
OB4 Te1 OA1 82.98(7)
OB1 Te1 OA1 82.05(7)
OE2 Te1 OA2 167.17(8)
OE1 Te1 OA2 87.92(8)
OB4 Te1 OA2 82.42(7)
OB1 Te1 OA2 82.12(7)
OA1 Te1 OA2 78.91(7)
OE2 Te1 V2B 37.96(6)
OE1 Te1 V2B 142.69(6)
OB4 Te1 V2B 88.17(5)
OB1 Te1 V2B 92.15(5)
OA1 Te1 V2B 50.45(5)
OA2 Te1 V2B 129.29(5)
OE2 Te1 V2A 142.49(6)
OE1 Te1 V2A 37.76(6)
OB4 Te1 V2A 91.75(5)
OB1 Te1 V2A 87.77(5)
OA1 Te1 V2A 129.09(5)
OA2 Te1 V2A 50.25(5)
V2B Te1 V2A 179.548(15)
OE2 Te1 Te2 127.80(6)
OE1 Te1 Te2 127.30(6)
OB4 Te1 Te2 80.88(5)
OB1 Te1 Te2 79.38(5)
OA1 Te1 Te2 39.53(5)
OA2 Te1 Te2 39.38(5)
V2B Te1 Te2 89.962(11)
V2A Te1 Te2 89.586(12)
OE2 Te1 V3C 86.22(6)
OE1 Te1 V3C 132.67(6)
OB4 Te1 V3C 37.16(5)
OB1 Te1 V3C 129.00(5)
OA1 Te1 V3C 47.00(5)
OA2 Te1 V3C 85.46(5)
V2B Te1 V3C 59.742(12)
V2A Te1 V3C 119.995(14)
Te2 Te1 V3C 60.803(10)
OE2 Te1 V3D 134.26(6)
OE1 Te1 V3D 85.63(6)
OB4 Te1 V3D 37.56(5)
OB1 Te1 V3D 127.95(5)
OA1 Te1 V3D 85.28(5)
OA2 Te1 V3D 45.87(5)
V2B Te1 V3D 116.952(14)
V2A Te1 V3D 62.788(13)
Te2 Te1 V3D 59.974(11)
V3C Te1 V3D 57.210(13)
OE3 Te2 OE4 105.88(9)
OE3 Te2 OB2 97.48(8)
OE4 Te2 OB2 97.38(9)
OE3 Te2 OB3 95.17(8)
OE4 Te2 OB3 94.82(9)
OB2 Te2 OB3 159.29(8)
OE3 Te2 OA2 165.84(8)
OE4 Te2 OA2 88.08(8)
OB2 Te2 OA2 82.79(7)
OB3 Te2 OA2 80.96(7)
OE3 Te2 OA1 88.38(8)
OE4 Te2 OA1 165.55(8)
OB2 Te2 OA1 82.78(7)
OB3 Te2 OA1 81.26(7)
OA2 Te2 OA1 77.59(7)
OE3 Te2 V2C 37.80(6)
OE4 Te2 V2C 143.53(7)
OB2 Te2 V2C 92.40(6)
OB3 Te2 V2C 87.61(5)
OA2 Te2 V2C 128.09(5)
OA1 Te2 V2C 50.59(5)
OE3 Te2 V3B 85.62(6)
OE4 Te2 V3B 134.70(7)
OB2 Te2 V3B 37.33(5)
OB3 Te2 V3B 128.30(5)
OA2 Te2 V3B 86.16(5)
OA1 Te2 V3B 47.04(5)
V2C Te2 V3B 62.415(14)
OE3 Te2 V2D 143.29(6)
OE4 Te2 V2D 37.43(7)
OB2 Te2 V2D 88.87(6)
OB3 Te2 V2D 90.72(6)
OA2 Te2 V2D 50.76(5)
OA1 Te2 V2D 128.34(5)
V2C Te2 V2D 178.154(18)
V3B Te2 V2D 118.225(17)
OE3 Te2 Te1 127.15(6)
OE4 Te2 Te1 126.87(7)
OB2 Te2 Te1 80.38(5)
OB3 Te2 Te1 78.91(5)
OA2 Te2 Te1 38.81(5)
OA1 Te2 Te1 38.79(5)
V2C Te2 Te1 89.349(11)
V3B Te2 Te1 61.015(12)
V2D Te2 Te1 89.553(13)
OE3 Te2 V3A 134.85(6)
OE4 Te2 V3A 85.85(7)
OB2 Te2 V3A 37.36(5)
OB3 Te2 V3A 127.79(5)
OA2 Te2 V3A 46.84(5)
OA1 Te2 V3A 85.65(5)
V2C Te2 V3A 120.766(15)
V3B Te2 V3A 58.407(14)
V2D Te2 V3A 59.823(15)
Te1 Te2 V3A 60.543(11)
OG2 V2B OC6 104.65(10)
OG2 V2B OD2 105.34(9)
OC6 V2B OD2 92.39(9)
OG2 V2B OE2 100.43(9)
OC6 V2B OE2 88.09(8)
OD2 V2B OE2 153.20(8)
OG2 V2B OC3 101.71(9)
OC6 V2B OC3 153.03(8)
OD2 V2B OC3 86.09(8)
OE2 V2B OC3 81.56(8)
OG2 V2B OA1 173.86(9)
OC6 V2B OA1 78.54(7)
OD2 V2B OA1 79.58(7)
OE2 V2B OA1 74.25(7)
OC3 V2B OA1 74.70(7)
OG2 V2B Te1 133.79(8)
OC6 V2B Te1 80.05(6)
OD2 V2B Te1 120.54(6)
OE2 V2B Te1 33.36(5)
OC3 V2B Te1 77.64(5)
OA1 V2B Te1 41.00(4)
OG2 V2B V3C 135.64(8)
OC6 V2B V3C 31.06(6)
OD2 V2B V3C 82.08(6)
OE2 V2B V3C 84.68(6)
OC3 V2B V3C 122.57(5)
OA1 V2B V3C 47.91(4)
Te1 V2B V3C 61.786(13)
OG2 V2B V2C 135.85(8)
OC6 V2B V2C 82.30(6)
OD2 V2B V2C 30.60(6)
OE2 V2B V2C 123.55(6)
OC3 V2B V2C 82.85(6)
OA1 V2B V2C 49.30(4)
Te1 V2B V2C 90.278(14)
V3C V2B V2C 60.099(14)
OG2 V2B V3B 132.74(8)
OC6 V2B V3B 122.54(6)
OD2 V2B V3B 77.03(6)
OE2 V2B V3B 80.17(6)
OC3 V2B V3B 31.13(5)
OA1 V2B V3B 44.09(4)
Te1 V2B V3B 60.036(12)
V3C V2B V3B 91.615(17)
V2C V2B V3B 60.274(16)
OG1 V2A OC1 104.65(10)
OG1 V2A OD1 104.80(11)
OC1 V2A OD1 93.13(9)
OG1 V2A OC8 102.23(10)
OC1 V2A OC8 152.11(8)
OD1 V2A OC8 87.10(9)
OG1 V2A OE1 101.23(11)
OC1 V2A OE1 87.02(8)
OD1 V2A OE1 153.02(8)
OC8 V2A OE1 80.55(8)
OG1 V2A OA2 174.14(10)
OC1 V2A OA2 77.98(7)
OD1 V2A OA2 80.11(8)
OC8 V2A OA2 74.59(7)
OE1 V2A OA2 73.52(7)
OG1 V2A V3A 135.58(8)
OC1 V2A V3A 31.05(6)
OD1 V2A V3A 82.30(7)
OC8 V2A V3A 122.06(6)
OE1 V2A V3A 84.11(5)
OA2 V2A V3A 47.50(4)
OG1 V2A Te1 134.28(10)
OC1 V2A Te1 79.49(6)
OD1 V2A Te1 120.59(7)
OC8 V2A Te1 76.49(6)
OE1 V2A Te1 33.05(5)
OA2 V2A Te1 40.54(4)
V3A V2A Te1 61.653(13)
OG1 V2A V2D 135.09(10)
OC1 V2A V2D 82.95(7)
OD1 V2A V2D 30.37(6)
OC8 V2A V2D 83.32(6)
OE1 V2A V2D 123.52(6)
OA2 V2A V2D 50.01(4)
V3A V2A V2D 60.481(17)
Te1 V2A V2D 90.550(16)
OG1 V2A V3D 132.95(8)
OC1 V2A V3D 122.31(6)
OD1 V2A V3D 77.29(7)
OC8 V2A V3D 30.91(6)
OE1 V2A V3D 79.87(5)
OA2 V2A V3D 44.38(4)
V3A V2A V3D 91.471(17)
Te1 V2A V3D 59.724(12)
V2D V2A V3D 60.479(16)
OG3 V2C OD2 105.18(10)
OG3 V2C OC5 104.56(10)
OD2 V2C OC5 92.82(9)
OG3 V2C OC4 101.94(10)
OD2 V2C OC4 87.60(8)
OC5 V2C OC4 152.38(8)
OG3 V2C OE3 101.29(9)
OD2 V2C OE3 152.95(8)
OC5 V2C OE3 85.82(8)
OC4 V2C OE3 81.53(8)
OG3 V2C OA1 174.44(9)
OD2 V2C OA1 79.53(7)
OC5 V2C OA1 77.86(7)
OC4 V2C OA1 75.06(7)
OE3 V2C OA1 73.76(7)
OG3 V2C Te2 133.48(8)
OD2 V2C Te2 121.04(6)
OC5 V2C Te2 79.56(6)
OC4 V2C Te2 76.66(5)
OE3 V2C Te2 32.20(5)
OA1 V2C Te2 41.57(4)
OG3 V2C V2B 136.06(8)
OD2 V2C V2B 31.00(6)
OC5 V2C V2B 82.19(6)
OC4 V2C V2B 84.14(6)
OE3 V2C V2B 122.61(6)
OA1 V2C V2B 48.86(4)
Te2 V2C V2B 90.410(15)
OG3 V2C V3C 135.05(8)
OD2 V2C V3C 82.21(6)
OC5 V2C V3C 30.58(6)
OC4 V2C V3C 122.84(6)
OE3 V2C V3C 83.05(6)
OA1 V2C V3C 47.78(4)
Te2 V2C V3C 62.149(13)
V2B V2C V3C 59.922(15)
OG3 V2C V3B 132.18(8)
OD2 V2C V3B 79.09(6)
OC5 V2C V3B 122.98(6)
OC4 V2C V3B 30.28(5)
OE3 V2C V3B 79.09(5)
OA1 V2C V3B 45.12(4)
Te2 V2C V3B 59.200(13)
V2B V2C V3B 62.333(16)
V3C V2C V3B 92.729(17)
OG4 V2D OD1 105.28(12)
OG4 V2D OC2 104.56(13)
OD1 V2D OC2 92.42(10)
OG4 V2D OC7 103.09(13)
OD1 V2D OC7 87.73(10)
OC2 V2D OC7 151.27(9)
OG4 V2D OE4 102.17(12)
OD1 V2D OE4 152.06(9)
OC2 V2D OE4 85.63(9)
OC7 V2D OE4 81.06(9)
OG4 V2D OA2 174.52(11)
OD1 V2D OA2 79.76(8)
OC2 V2D OA2 77.07(7)
OC7 V2D OA2 74.69(7)
OE4 V2D OA2 72.62(7)
OG4 V2D V2A 135.86(10)
OD1 V2D V2A 30.71(6)
OC2 V2D V2A 81.85(7)
OC7 V2D V2A 83.80(7)
OE4 V2D V2A 121.94(6)
OA2 V2D V2A 49.32(4)
OG4 V2D Te2 133.85(10)
OD1 V2D Te2 120.76(7)
OC2 V2D Te2 78.00(6)
OC7 V2D Te2 77.31(6)
OE4 V2D Te2 31.70(5)
OA2 V2D Te2 41.01(4)
V2A V2D Te2 90.286(17)
OG4 V2D V3A 135.03(12)
OD1 V2D V3A 81.81(7)
OC2 V2D V3A 30.57(6)
OC7 V2D V3A 121.71(6)
OE4 V2D V3A 82.52(6)
OA2 V2D V3A 47.03(4)
V2A V2D V3A 59.670(16)
Te2 V2D V3A 60.771(14)
OG4 V2D V3D 132.83(11)
OD1 V2D V3D 79.16(7)
OC2 V2D V3D 122.35(6)
OC7 V2D V3D 29.79(6)
OE4 V2D V3D 78.45(6)
OA2 V2D V3D 45.28(4)
V2A V2D V3D 62.345(17)
Te2 V2D V3D 59.976(13)
V3A V2D V3D 92.101(18)
OF3 V3C OC5 104.49(10)
OF3 V3C OC6 104.54(10)
OC5 V3C OC6 92.68(9)
OF3 V3C OB3 101.84(10)
OC5 V3C OB3 89.53(8)
OC6 V3C OB3 152.05(8)
OF3 V3C OB4 101.76(9)
OC5 V3C OB4 152.20(8)
OC6 V3C OB4 89.47(8)
OB3 V3C OB4 76.20(7)
OF3 V3C OA1 173.99(9)
OC5 V3C OA1 79.68(7)
OC6 V3C OA1 79.36(7)
OB3 V3C OA1 73.64(7)
OB4 V3C OA1 73.48(7)
OF3 V3C V3D 90.31(8)
OC5 V3C V3D 129.06(6)
OC6 V3C V3D 130.81(6)
OB3 V3C V3D 39.53(5)
OB4 V3C V3D 41.37(5)
OA1 V3C V3D 83.69(4)
OF3 V3C V2B 135.16(8)
OC5 V3C V2B 82.42(6)
OC6 V3C V2B 30.72(6)
OB3 V3C V2B 122.70(5)
OB4 V3C V2B 85.44(5)
OA1 V3C V2B 49.07(4)
V3D V3C V2B 119.920(19)
OF3 V3C V2C 135.15(8)
OC5 V3C V2C 30.81(6)
OC6 V3C V2C 81.94(6)
OB3 V3C V2C 85.90(5)
OB4 V3C V2C 122.85(5)
OA1 V3C V2C 49.38(4)
V3D V3C V2C 119.230(18)
V2B V3C V2C 59.980(14)
OF3 V3C Te1 136.52(8)
OC5 V3C Te1 118.94(6)
OC6 V3C Te1 76.87(6)
OB3 V3C Te1 77.72(5)
OB4 V3C Te1 35.18(5)
OA1 V3C Te1 39.31(4)
V3D V3C Te1 61.449(13)
V2B V3C Te1 58.472(12)
V2C V3C Te1 88.325(14)
OF4 V3D OC7 104.04(10)
OF4 V3D OC8 102.81(10)
OC7 V3D OC8 93.00(9)
OF4 V3D OB3 102.46(10)
OC7 V3D OB3 91.78(9)
OC8 V3D OB3 152.28(8)
OF4 V3D OB4 101.39(9)
OC7 V3D OB4 153.76(8)
OC8 V3D OB4 87.57(8)
OB3 V3D OB4 76.42(7)
OF4 V3D OA2 174.58(9)
OC7 V3D OA2 80.72(8)
OC8 V3D OA2 79.29(8)
OB3 V3D OA2 74.57(7)
OB4 V3D OA2 73.60(7)
OF4 V3D V3C 90.43(8)
OC7 V3D V3C 131.95(7)
OC8 V3D V3C 128.55(7)
OB3 V3D V3C 40.17(5)
OB4 V3D V3C 40.98(5)
OA2 V3D V3C 84.41(5)
OF4 V3D Te2 137.75(8)
OC7 V3D Te2 77.78(7)
OC8 V3D Te2 119.35(6)
OB3 V3D Te2 35.90(5)
OB4 V3D Te2 79.11(5)
OA2 V3D Te2 40.12(4)
V3C V3D Te2 62.082(13)
OF4 V3D Te1 136.11(8)
OC7 V3D Te1 119.84(7)
OC8 V3D Te1 75.99(6)
OB3 V3D Te1 77.95(5)
OB4 V3D Te1 35.24(5)
OA2 V3D Te1 39.23(4)
V3C V3D Te1 61.342(13)
Te2 V3D Te1 59.587(10)
OF4 V3D V2D 136.54(8)
OC7 V3D V2D 32.71(6)
OC8 V3D V2D 82.11(7)
OB3 V3D V2D 87.37(6)
OB4 V3D V2D 122.04(5)
OA2 V3D V2D 48.44(5)
V3C V3D V2D 120.45(2)
Te2 V3D V2D 58.384(14)
Te1 V3D V2D 87.247(16)
OF2 V3B OC4 104.47(11)
OF2 V3B OC3 103.34(11)
OC4 V3B OC3 92.80(9)
OF2 V3B OB2 101.07(10)
OC4 V3B OB2 91.61(8)
OC3 V3B OB2 153.23(8)
OF2 V3B OB1 100.42(10)
OC4 V3B OB1 154.11(8)
OC3 V3B OB1 88.28(8)
OB2 V3B OB1 76.59(7)
OF2 V3B OA1 173.67(9)
OC4 V3B OA1 81.01(7)
OC3 V3B OA1 79.30(7)
OB2 V3B OA1 75.34(7)
OB1 V3B OA1 73.78(7)
OF2 V3B V3A 89.56(8)
OC4 V3B V3A 131.92(7)
OC3 V3B V3A 128.88(6)
OB2 V3B V3A 40.31(5)
OB1 V3B V3A 40.60(5)
OA1 V3B V3A 84.35(4)
OF2 V3B Te2 136.17(9)
OC4 V3B Te2 78.01(6)
OC3 V3B Te2 120.37(6)
OB2 V3B Te2 35.60(5)
OB1 V3B Te2 79.17(5)
OA1 V3B Te2 41.15(4)
V3A V3B Te2 61.505(14)
OF2 V3B Te1 135.47(9)
OC4 V3B Te1 120.06(6)
OC3 V3B Te1 76.34(6)
OB2 V3B Te1 78.61(5)
OB1 V3B Te1 35.53(5)
OA1 V3B Te1 39.14(4)
V3A V3B Te1 61.248(13)
Te2 V3B Te1 60.113(11)
OF2 V3B V2C 137.83(9)
OC4 V3B V2C 33.50(6)
OC3 V3B V2C 82.04(6)
OB2 V3B V2C 87.25(6)
OB1 V3B V2C 121.67(5)
OA1 V3B V2C 47.89(4)
V3A V3B V2C 119.84(2)
Te2 V3B V2C 58.386(13)
Te1 V3B V2C 86.656(15)
OF1 V3A OC2 104.60(11)
OF1 V3A OC1 103.02(10)
OC2 V3A OC1 93.05(9)
OF1 V3A OB2 102.02(9)
OC2 V3A OB2 89.75(8)
OC1 V3A OB2 153.21(8)
OF1 V3A OB1 100.85(10)
OC2 V3A OB1 152.98(8)
OC1 V3A OB1 89.92(8)
OB2 V3A OB1 76.11(7)
OF1 V3A OA2 173.66(9)
OC2 V3A OA2 80.49(8)
OC1 V3A OA2 80.23(7)
OB2 V3A OA2 73.97(7)
OB1 V3A OA2 73.57(7)
OF1 V3A V3B 90.54(8)
OC2 V3A V3B 129.19(7)
OC1 V3A V3B 130.86(7)
OB2 V3A V3B 39.44(5)
OB1 V3A V3B 40.95(5)
OA2 V3A V3B 83.26(5)
OF1 V3A V2A 133.92(8)
OC2 V3A V2A 82.40(7)
OC1 V3A V2A 31.02(6)
OB2 V3A V2A 123.76(6)
OB1 V3A V2A 86.51(5)
OA2 V3A V2A 49.79(4)
V3B V3A V2A 120.504(19)
OF1 V3A V2D 135.45(9)
OC2 V3A V2D 31.07(7)
OC1 V3A V2D 82.35(7)
OB2 V3A V2D 86.50(6)
OB1 V3A V2D 123.54(5)
OA2 V3A V2D 49.98(4)
V3B V3A V2D 119.49(2)
V2A V3A V2D 59.849(18)
OF1 V3A Te2 136.48(8)
OC2 V3A Te2 77.11(7)
OC1 V3A Te2 120.43(6)
OB2 V3A Te2 34.89(5)
OB1 V3A Te2 78.26(5)
OA2 V3A Te2 40.30(4)
V3B V3A Te2 60.089(14)
V2A V3A Te2 89.598(15)
V2D V3A Te2 59.407(14)
OF1 V3A Te1 135.70(9)
OC2 V3A Te1 119.68(7)
OC1 V3A Te1 77.32(6)
OB2 V3A Te1 78.17(5)
OB1 V3A Te1 35.42(5)
OA2 V3A Te1 39.26(4)
V3B V3A Te1 61.268(13)
V2A V3A Te1 59.236(13)
V2D V3A Te1 88.818(16)
Te2 V3A Te1 59.677(10)
Te1 OA1 Te2 101.68(7)
Te1 OA1 V3B 95.34(7)
Te2 OA1 V3B 91.81(7)
Te1 OA1 V3C 93.69(7)
Te2 OA1 V3C 93.85(7)
V3B OA1 V3C 168.16(8)
Te1 OA1 V2B 88.54(6)
Te2 OA1 V2B 169.50(9)
V3B OA1 V2B 89.56(6)
V3C OA1 V2B 83.01(6)
Te1 OA1 V2C 170.10(9)
Te2 OA1 V2C 87.83(6)
V3B OA1 V2C 86.98(6)
V3C OA1 V2C 82.85(6)
V2B OA1 V2C 81.84(5)
Te1 OA2 Te2 101.81(8)
Te1 OA2 V3D 94.90(7)
Te2 OA2 V3D 93.64(7)
Te1 OA2 V3A 94.48(7)
Te2 OA2 V3A 92.87(7)
V3D OA2 V3A 167.26(9)
Te1 OA2 V2A 89.20(7)
Te2 OA2 V2A 168.45(9)
V3D OA2 V2A 88.82(6)
V3A OA2 V2A 82.71(6)
Te1 OA2 V2D 169.78(9)
Te2 OA2 V2D 88.23(7)
V3D OA2 V2D 86.28(6)
V3A OA2 V2D 82.99(6)
V2A OA2 V2D 80.66(6)
Te1 OB4 V3C 107.67(8)
Te1 OB4 V3D 107.20(9)
V3C OB4 V3D 97.65(8)
Te2 OB3 V3D 107.77(9)
Te2 OB3 V3C 108.60(8)
V3D OB3 V3C 100.30(8)
Te1 OB1 V3A 107.45(8)
Te1 OB1 V3B 106.91(8)
V3A OB1 V3B 98.45(8)
Te2 OB2 V3B 107.08(8)
Te2 OB2 V3A 107.75(9)
V3B OB2 V3A 100.25(8)
V2B OC6 V3C 118.22(10)
V3C OC5 V2C 118.61(10)
V3D OC8 V2A 115.83(10)
V3D OC7 V2D 117.50(10)
V3B OC3 V2B 115.36(9)
V3B OC4 V2C 116.23(9)
V2A OC1 V3A 117.92(10)
V3A OC2 V2D 118.36(11)
V2C OD2 V2B 118.40(10)
V2D OD1 V2A 118.92(11)
Te1 OE2 V2B 108.68(9)
Te1 OE1 V2A 109.20(9)
Te2 OE3 V2C 110.00(9)
Te2 OE4 V2D 110.87(10)
C9 N1 C5 111.5(2)
C9 N1 C1 106.8(2)
C5 N1 C1 110.9(2)
C9 N1 C13 110.5(2)
C5 N1 C13 106.1(2)
C1 N1 C13 111.0(2)
C2 C1 N1 115.8(2)
C2 C1 H1A 108.3
N1 C1 H1A 108.3
C2 C1 H1B 108.3
N1 C1 H1B 108.3
H1A C1 H1B 107.4
C1 C2 C3 109.8(2)
C1 C2 H2A 109.7
C3 C2 H2A 109.7
C1 C2 H2B 109.7
C3 C2 H2B 109.7
H2A C2 H2B 108.2
C4 C3 C2 111.4(3)
C4 C3 H3A 109.3
C2 C3 H3A 109.3
C4 C3 H3B 109.3
C2 C3 H3B 109.3
H3A C3 H3B 108.0
C3 C4 H4A 109.5
C3 C4 H4B 109.5
H4A C4 H4B 109.5
C3 C4 H4C 109.5
H4A C4 H4C 109.5
H4B C4 H4C 109.5
N1 C5 C6 115.8(2)
N1 C5 H5A 108.3
C6 C5 H5A 108.3
N1 C5 H5B 108.3
C6 C5 H5B 108.3
H5A C5 H5B 107.4
C7 C6 C5 110.0(2)
C7 C6 H6A 109.7
C5 C6 H6A 109.7
C7 C6 H6B 109.7
C5 C6 H6B 109.7
H6A C6 H6B 108.2
C8 C7 C6 112.1(3)
C8 C7 H7A 109.2
C6 C7 H7A 109.2
C8 C7 H7B 109.2
C6 C7 H7B 109.2
H7A C7 H7B 107.9
C7 C8 H8A 109.5
C7 C8 H8B 109.5
H8A C8 H8B 109.5
C7 C8 H8C 109.5
H8A C8 H8C 109.5
H8B C8 H8C 109.5
N1 C9 C10 115.5(2)
N1 C9 H9A 108.4
C10 C9 H9A 108.4
N1 C9 H9B 108.4
C10 C9 H9B 108.4
H9A C9 H9B 107.5
C9 C10 C11 110.3(2)
C9 C10 H10A 109.6
C11 C10 H10A 109.6
C9 C10 H10B 109.6
C11 C10 H10B 109.6
H10A C10 H10B 108.1
C12 C11 C10 112.2(3)
C12 C11 H11A 109.2
C10 C11 H11A 109.2
C12 C11 H11B 109.2
C10 C11 H11B 109.2
H11A C11 H11B 107.9
C11 C12 H12A 109.5
C11 C12 H12B 109.5
H12A C12 H12B 109.5
C11 C12 H12C 109.5
H12A C12 H12C 109.5
H12B C12 H12C 109.5
C14 C13 N1 115.3(2)
C14 C13 H13A 108.5
N1 C13 H13A 108.5
C14 C13 H13B 108.5
N1 C13 H13B 108.5
H13A C13 H13B 107.5
C13 C14 C15 110.2(2)
C13 C14 H14A 109.6
C15 C14 H14A 109.6
C13 C14 H14B 109.6
C15 C14 H14B 109.6
H14A C14 H14B 108.1
C16 C15 C14 113.8(3)
C16 C15 H15A 108.8
C14 C15 H15A 108.8
C16 C15 H15B 108.8
C14 C15 H15B 108.8
H15A C15 H15B 107.7
C15 C16 H16A 109.5
C15 C16 H16B 109.5
H16A C16 H16B 109.5
C15 C16 H16C 109.5
H16A C16 H16C 109.5
H16B C16 H16C 109.5
C18 C17 N2 116.7(2)
C18 C17 H17A 108.1
N2 C17 H17A 108.1
C18 C17 H17B 108.1
N2 C17 H17B 108.1
H17A C17 H17B 107.3
C17 C18 C19 109.3(2)
C17 C18 H18A 109.8
C19 C18 H18A 109.8
C17 C18 H18B 109.8
C19 C18 H18B 109.8
H18A C18 H18B 108.3
C20 C19 C18 113.2(3)
C20 C19 H19A 108.9
C18 C19 H19A 108.9
C20 C19 H19B 108.9
C18 C19 H19B 108.9
H19A C19 H19B 107.8
C19 C20 H20A 109.5
C19 C20 H20B 109.5
H20A C20 H20B 109.5
C19 C20 H20C 109.5
H20A C20 H20C 109.5
H20B C20 H20C 109.5
C22 C21 N2 116.4(2)
C22 C21 H21A 108.2
N2 C21 H21A 108.2
C22 C21 H21B 108.2
N2 C21 H21B 108.2
H21A C21 H21B 107.3
C23 C22 C21 110.8(3)
C23 C22 H22A 109.5
C21 C22 H22A 109.5
C23 C22 H22B 109.5
C21 C22 H22B 109.5
H22A C22 H22B 108.1
C24 C23 C22 117.6(4)
C24 C23 H23A 107.9
C22 C23 H23A 107.9
C24 C23 H23B 107.9
C22 C23 H23B 107.9
H23A C23 H23B 107.2
C23 C24 H24A 109.5
C23 C24 H24B 109.5
H24A C24 H24B 109.5
C23 C24 H24C 109.5
H24A C24 H24C 109.5
H24B C24 H24C 109.5
N2 C25 C26 115.2(2)
N2 C25 H25A 108.5
C26 C25 H25A 108.5
N2 C25 H25B 108.5
C26 C25 H25B 108.5
H25A C25 H25B 107.5
C25 C26 C27 110.0(2)
C25 C26 H26A 109.7
C27 C26 H26A 109.7
C25 C26 H26B 109.7
C27 C26 H26B 109.7
H26A C26 H26B 108.2
C26 C27 C28 111.2(3)
C26 C27 H27A 109.4
C28 C27 H27A 109.4
C26 C27 H27B 109.4
C28 C27 H27B 109.4
H27A C27 H27B 108.0
C27 C28 H28A 109.5
C27 C28 H28B 109.5
H28A C28 H28B 109.5
C27 C28 H28C 109.5
H28A C28 H28C 109.5
H28B C28 H28C 109.5
C30 C29 N2 115.6(2)
C30 C29 H29A 108.4
N2 C29 H29A 108.4
C30 C29 H29B 108.4
N2 C29 H29B 108.4
H29A C29 H29B 107.5
C29 C30 C31 109.9(2)
C29 C30 H30A 109.7
C31 C30 H30A 109.7
C29 C30 H30B 109.7
C31 C30 H30B 109.7
H30A C30 H30B 108.2
C32 C31 C30 112.2(3)
C32 C31 H31A 109.2
C30 C31 H31A 109.2
C32 C31 H31B 109.2
C30 C31 H31B 109.2
H31A C31 H31B 107.9
C31 C32 H32A 109.5
C31 C32 H32B 109.5
H32A C32 H32B 109.5
C31 C32 H32C 109.5
H32A C32 H32C 109.5
H32B C32 H32C 109.5
C29 N2 C21 111.5(2)
C29 N2 C25 106.4(2)
C21 N2 C25 111.6(2)
C29 N2 C17 111.0(2)
C21 N2 C17 105.7(2)
C25 N2 C17 110.6(2)
N3 C33 C34 116.4(3)
N3 C33 H33A 108.2
C34 C33 H33A 108.2
N3 C33 H33B 108.2
C34 C33 H33B 108.2
H33A C33 H33B 107.3
C35 C34 C33 109.6(3)
C35 C34 H34A 109.8
C33 C34 H34A 109.8
C35 C34 H34B 109.8
C33 C34 H34B 109.8
H34A C34 H34B 108.2
C36 C35 C34 115.1(4)
C36 C35 H35A 108.5
C34 C35 H35A 108.5
C36 C35 H35B 108.5
C34 C35 H35B 108.5
H35A C35 H35B 107.5
C35 C36 H36A 109.5
C35 C36 H36B 109.5
H36A C36 H36B 109.5
C35 C36 H36C 109.5
H36A C36 H36C 109.5
H36B C36 H36C 109.5
C38 C37 C39 112.8(3)
C38 C37 H37A 109.0
C39 C37 H37A 109.0
C38 C37 H37B 109.0
C39 C37 H37B 109.0
H37A C37 H37B 107.8
C40 C38 C37 117.9(4)
C40 C38 H38A 107.8
C37 C38 H38A 107.8
C40 C38 H38B 107.8
C37 C38 H38B 107.8
H38A C38 H38B 107.2
C37 C39 N3 117.3(3)
C37 C39 H39A 108.0
N3 C39 H39A 108.0
C37 C39 H39B 108.0
N3 C39 H39B 108.0
H39A C39 H39B 107.2
C38 C40 H40A 109.5
C38 C40 H40B 109.5
H40A C40 H40B 109.5
C38 C40 H40C 109.5
H40A C40 H40C 109.5
H40B C40 H40C 109.5
N3 C41 C42 116.0(2)
N3 C41 H41A 108.3
C42 C41 H41A 108.3
N3 C41 H41B 108.3
C42 C41 H41B 108.3
H41A C41 H41B 107.4
C43 C42 C41 110.9(2)
C43 C42 H42A 109.5
C41 C42 H42A 109.5
C43 C42 H42B 109.5
C41 C42 H42B 109.5
H42A C42 H42B 108.0
C42 C43 C44 112.7(3)
C42 C43 H43A 109.1
C44 C43 H43A 109.1
C42 C43 H43B 109.1
C44 C43 H43B 109.1
H43A C43 H43B 107.8
C43 C44 H44A 109.5
C43 C44 H44B 109.5
H44A C44 H44B 109.5
C43 C44 H44C 109.5
H44A C44 H44C 109.5
H44B C44 H44C 109.5
C46 C45 N3 117.9(3)
C46 C45 H45A 107.8
N3 C45 H45A 107.8
C46 C45 H45B 107.8
N3 C45 H45B 107.8
H45A C45 H45B 107.2
C45 C46 C47 112.8(4)
C45 C46 H46A 109.0
C47 C46 H46A 109.0
C45 C46 H46B 109.0
C47 C46 H46B 109.0
H46A C46 H46B 107.8
C48 C47 C46 110.6(6)
C48 C47 H47A 109.5
C46 C47 H47A 109.5
C48 C47 H47B 109.5
C46 C47 H47B 109.5
H47A C47 H47B 108.1
C47 C48 H48A 109.5
C47 C48 H48B 109.5
H48A C48 H48B 109.5
C47 C48 H48C 109.5
H48A C48 H48C 109.5
H48B C48 H48C 109.5
C33 N3 C45 113.0(3)
C33 N3 C41 109.6(2)
C45 N3 C41 108.1(2)
C33 N3 C39 106.8(2)
C45 N3 C39 107.5(2)
C41 N3 C39 111.8(2)

loop_
_geom_bond_atom_site_label_1
_geom_bond_atom_site_label_2
_geom_bond_distance
Te1 OE2 1.7918(19)
Te1 OE1 1.8011(18)
Te1 OB4 1.9294(18)
Te1 OB1 1.9407(17)
Te1 OA1 2.0258(17)
Te1 OA2 2.0277(17)
Te1 V2B 3.0867(5)
Te1 V2A 3.1192(5)
Te1 Te2 3.1670(4)
Te1 V3C 3.1911(5)
Te1 V3D 3.1943(5)
Te2 OE3 1.7580(19)
Te2 OE4 1.7588(19)
Te2 OB2 1.9040(19)
Te2 OB3 1.9579(18)
Te2 OA2 2.0530(18)
Te2 OA1 2.0585(17)
Te2 V2C 3.1001(5)
Te2 V3B 3.1269(6)
Te2 V2D 3.1272(6)
Te2 V3A 3.1704(5)
V2B OG2 1.5917(19)
V2B OC6 1.8136(19)
V2B OD2 1.8324(19)
V2B OE2 2.0042(19)
V2B OC3 2.0106(19)
V2B OA1 2.3810(17)
V2B V3C 3.1280(6)
V2B V2C 3.1298(6)
V2B V3B 3.2906(7)
V2A OG1 1.589(2)
V2A OC1 1.817(2)
V2A OD1 1.821(2)
V2A OC8 2.004(2)
V2A OE1 2.022(2)
V2A OA2 2.3985(18)
V2A V3A 3.1151(7)
V2A V2D 3.1208(8)
V2A V3D 3.2894(7)
V2C OG3 1.5920(19)
V2C OD2 1.8112(19)
V2C OC5 1.8283(19)
V2C OC4 1.9849(19)
V2C OE3 2.0220(19)
V2C OA1 2.3971(17)
V2C V3C 3.1336(6)
V2C V3B 3.2265(7)
V2D OG4 1.585(2)
V2D OD1 1.803(2)
V2D OC2 1.842(2)
V2D OC7 1.969(2)
V2D OE4 2.034(2)
V2D OA2 2.4232(18)
V2D V3A 3.1406(8)
V2D V3D 3.2316(8)
V3C OF3 1.597(2)
V3C OC5 1.8158(19)
V3C OC6 1.8314(19)
V3C OB3 2.0042(19)
V3C OB4 2.0228(18)
V3C OA1 2.3387(18)
V3C V3D 3.0571(6)
V3D OF4 1.596(2)
V3D OC7 1.810(2)
V3D OC8 1.877(2)
V3D OB3 1.9778(19)
V3D OB4 2.0385(19)
V3D OA2 2.3012(18)
V3B OF2 1.597(2)
V3B OC4 1.8135(19)
V3B OC3 1.8824(19)
V3B OB2 1.9835(19)
V3B OB1 2.0360(18)
V3B OA1 2.2895(18)
V3B V3A 3.0727(7)
V3A OF1 1.591(2)
V3A OC2 1.815(2)
V3A OC1 1.8185(19)
V3A OB2 2.0202(19)
V3A OB1 2.0216(19)
V3A OA2 2.3154(18)
N1 C9 1.512(3)
N1 C5 1.519(3)
N1 C1 1.522(3)
N1 C13 1.522(3)
C1 C2 1.520(4)
C1 H1A 0.9900
C1 H1B 0.9900
C2 C3 1.526(4)
C2 H2A 0.9900
C2 H2B 0.9900
C3 C4 1.523(4)
C3 H3A 0.9900
C3 H3B 0.9900
C4 H4A 0.9800
C4 H4B 0.9800
C4 H4C 0.9800
C5 C6 1.523(4)
C5 H5A 0.9900
C5 H5B 0.9900
C6 C7 1.522(4)
C6 H6A 0.9900
C6 H6B 0.9900
C7 C8 1.521(5)
C7 H7A 0.9900
C7 H7B 0.9900
C8 H8A 0.9800
C8 H8B 0.9800
C8 H8C 0.9800
C9 C10 1.518(4)
C9 H9A 0.9900
C9 H9B 0.9900
C10 C11 1.521(4)
C10 H10A 0.9900
C10 H10B 0.9900
C11 C12 1.510(4)
C11 H11A 0.9900
C11 H11B 0.9900
C12 H12A 0.9800
C12 H12B 0.9800
C12 H12C 0.9800
C13 C14 1.517(4)
C13 H13A 0.9900
C13 H13B 0.9900
C14 C15 1.538(4)
C14 H14A 0.9900
C14 H14B 0.9900
C15 C16 1.510(5)
C15 H15A 0.9900
C15 H15B 0.9900
C16 H16A 0.9800
C16 H16B 0.9800
C16 H16C 0.9800
C17 C18 1.509(4)
C17 N2 1.521(4)
C17 H17A 0.9900
C17 H17B 0.9900
C18 C19 1.521(4)
C18 H18A 0.9900
C18 H18B 0.9900
C19 C20 1.512(5)
C19 H19A 0.9900
C19 H19B 0.9900
C20 H20A 0.9800
C20 H20B 0.9800
C20 H20C 0.9800
C21 C22 1.513(4)
C21 N2 1.517(4)
C21 H21A 0.9900
C21 H21B 0.9900
C22 C23 1.485(5)
C22 H22A 0.9900
C22 H22B 0.9900
C23 C24 1.482(6)
C23 H23A 0.9900
C23 H23B 0.9900
C24 H24A 0.9800
C24 H24B 0.9800
C24 H24C 0.9800
C25 N2 1.521(4)
C25 C26 1.521(4)
C25 H25A 0.9900
C25 H25B 0.9900
C26 C27 1.522(4)
C26 H26A 0.9900
C26 H26B 0.9900
C27 C28 1.528(5)
C27 H27A 0.9900
C27 H27B 0.9900
C28 H28A 0.9800
C28 H28B 0.9800
C28 H28C 0.9800
C29 C30 1.513(4)
C29 N2 1.516(3)
C29 H29A 0.9900
C29 H29B 0.9900
C30 C31 1.516(4)
C30 H30A 0.9900
C30 H30B 0.9900
C31 C32 1.515(5)
C31 H31A 0.9900
C31 H31B 0.9900
C32 H32A 0.9800
C32 H32B 0.9800
C32 H32C 0.9800
C33 N3 1.505(4)
C33 C34 1.523(5)
C33 H33A 0.9900
C33 H33B 0.9900
C34 C35 1.504(5)
C34 H34A 0.9900
C34 H34B 0.9900
C35 C36 1.498(6)
C35 H35A 0.9900
C35 H35B 0.9900
C36 H36A 0.9800
C36 H36B 0.9800
C36 H36C 0.9800
C37 C38 1.473(5)
C37 C39 1.481(5)
C37 H37A 0.9900
C37 H37B 0.9900
C38 C40 1.465(6)
C38 H38A 0.9900
C38 H38B 0.9900
C39 N3 1.537(4)
C39 H39A 0.9900
C39 H39B 0.9900
C40 H40A 0.9800
C40 H40B 0.9800
C40 H40C 0.9800
C41 N3 1.519(4)
C41 C42 1.521(4)
C41 H41A 0.9900
C41 H41B 0.9900
C42 C43 1.516(4)
C42 H42A 0.9900
C42 H42B 0.9900
C43 C44 1.518(5)
C43 H43A 0.9900
C43 H43B 0.9900
C44 H44A 0.9800
C44 H44B 0.9800
C44 H44C 0.9800
C45 C46 1.498(5)
C45 N3 1.506(4)
C45 H45A 0.9900
C45 H45B 0.9900
C46 C47 1.507(6)
C46 H46A 0.9900
C46 H46B 0.9900
C47 C48 1.394(9)
C47 H47A 0.9900
C47 H47B 0.9900
C48 H48A 0.9800
C48 H48B 0.9800
C48 H48C 0.9800
